data_7006626
loop_
_publ_author_name
'Failes, Timothy W.'
'Hambley, Trevor W.'

_publ_section_title
;
 Models of hypoxia activated prodrugs: Co(III) complexes of hydroxamic
 acids.
;
_journal_issue 15
_journal_name_full 'Dalton transactions (Cambridge, England : 2003)'
_journal_page_first 1895
_journal_page_last 1901
_journal_paper_doi 10.1039/b512322d
_journal_year 2006
_chemical_formula_moiety '[Co(mmst)tpa]ClO4'
_chemical_formula_sum 'C33 H53 Cl Co N7 O13'
_chemical_formula_weight 850.21
_chemical_name_systematic
;
?
;
_space_group_IT_number 4
_symmetry_cell_setting monoclinic
_symmetry_space_group_name_Hall 'P 2yb'
_symmetry_space_group_name_H-M 'P 1 21 1'
_atom_sites_solution_hydrogens geom
_atom_sites_solution_primary direct
_atom_sites_solution_secondary difmap
_audit_creation_method SHELXL-97
_cell_angle_alpha 90.00
_cell_angle_beta 97.277(3)
_cell_angle_gamma 90.00
_cell_formula_units_Z 2
_cell_length_a 8.5889(13)
_cell_length_b 18.950(3)
_cell_length_c 12.6315(19)
_cell_measurement_temperature 150(2)
_cell_volume 2039.3(5)
_computing_cell_refinement SMART
_computing_data_collection SMART
_computing_data_reduction SAINT
_computing_molecular_graphics WINGX
_computing_publication_material ORTEP
_computing_structure_refinement 'SHELXL-97 (Sheldrick, 1997)'
_computing_structure_solution SHELXS-97
_diffrn_ambient_temperature 150(2)
_diffrn_measured_fraction_theta_full 0.953
_diffrn_measured_fraction_theta_max 0.953
_diffrn_radiation_monochromator graphite
_diffrn_radiation_source 'fine-focus sealed tube'
_diffrn_radiation_type MoK\a
_diffrn_radiation_wavelength 0.71073
_diffrn_reflns_av_R_equivalents 0.0160
_diffrn_reflns_av_sigmaI/netI 0.0358
_diffrn_reflns_limit_h_max 11
_diffrn_reflns_limit_h_min -11
_diffrn_reflns_limit_k_max 24
_diffrn_reflns_limit_k_min -24
_diffrn_reflns_limit_l_max 16
_diffrn_reflns_limit_l_min -16
_diffrn_reflns_number 18214
_diffrn_reflns_theta_full 28.29
_diffrn_reflns_theta_max 28.29
_diffrn_reflns_theta_min 1.63
_exptl_absorpt_coefficient_mu 0.555
_exptl_absorpt_correction_type SADABS
_exptl_crystal_colour green
_exptl_crystal_density_diffrn 1.381
_exptl_crystal_density_method 'not measured'
_exptl_crystal_description rhomb
_exptl_crystal_F_000 892
_refine_diff_density_max 0.798
_refine_diff_density_min -0.603
_refine_diff_density_rms 0.052
_refine_ls_abs_structure_details 'Flack H D (1983), Acta Cryst. A39, 876-881'
_refine_ls_abs_structure_Flack 0.015(7)
_refine_ls_extinction_method none
_refine_ls_goodness_of_fit_ref 1.029
_refine_ls_hydrogen_treatment mixed
_refine_ls_matrix_type full
_refine_ls_number_parameters 538
_refine_ls_number_reflns 9225
_refine_ls_number_restraints 2
_refine_ls_restrained_S_all 1.031
_refine_ls_R_factor_all 0.0309
_refine_ls_R_factor_gt 0.0297
_refine_ls_shift/su_max 0.000
_refine_ls_shift/su_mean 0.000
_refine_ls_structure_factor_coef Fsqd
_refine_ls_weighting_details 'calc w=1/[\s^2^(Fo^2^)+(0.0518P)^2^+0.0984P] where P=(Fo^2^+2Fc^2^)/3'
_refine_ls_weighting_scheme calc
_refine_ls_wR_factor_gt 0.0797
_refine_ls_wR_factor_ref 0.0804
_reflns_number_gt 8891
_reflns_number_total 9225
_reflns_threshold_expression >2sigma(I)
_cod_data_source_file b512322d.txt
_cod_data_source_block twf31
_cod_depositor_comments
;
The following automatic conversions were performed:
'_symmetry_cell_setting' value 'Monoclinic' changed to 'monoclinic'
according to '/home/saulius/struct/CIF-dictionaries/cif_core.dic'
dictionary named 'cif_core.dic' version 2.4.1 from 2010-06-29.

Automatic conversion script
Id: cif_fix_enum 1527 2010-12-29 10:47:43Z saulius 
;
_cod_original_cell_volume 2039.4(5)
_cod_original_sg_symbol_H-M P2(1)
_cod_database_code 7006626

loop_
_symmetry_equiv_pos_as_xyz
'x, y, z'
'-x, y+1/2, -z'

loop_
_atom_site_label
_atom_site_type_symbol
_atom_site_fract_x
_atom_site_fract_y
_atom_site_fract_z
_atom_site_U_iso_or_equiv
_atom_site_adp_type
_atom_site_occupancy
_atom_site_symmetry_multiplicity
_atom_site_calc_flag
_atom_site_refinement_flags
_atom_site_disorder_assembly
_atom_site_disorder_group
O1W O -0.3781(3) 0.85109(13) 0.2771(2) 0.0566(5) Uani 1 1 d . . .
O2W O 0.3947(3) 0.94623(11) 0.30108(19) 0.0556(5) Uani 1 1 d . . .
O3W O 0.0732(3) 0.85423(14) 0.4116(2) 0.0658(6) Uani 1 1 d . . .
O4W O 0.3697(3) 0.90624(13) 0.50130(19) 0.0689(6) Uani 1 1 d . . .
H1W H 0.341(2) 0.9481(10) 0.3477(15) 0.000(4) Uiso 1 1 d . . .
H2N H 0.173(3) 0.9724(14) 0.187(2) 0.036(7) Uiso 1 1 d . . .
H2W H 0.415(6) 0.999(3) 0.259(4) 0.114(15) Uiso 1 1 d . . .
H3N H 0.136(3) 1.1695(13) 0.057(2) 0.030(6) Uiso 1 1 d . . .
H3O H -0.033(3) 0.8395(16) 0.249(2) 0.037(9) Uiso 1 1 d . . .
H3W H 0.114(3) 0.8637(15) 0.373(2) 0.022(8) Uiso 1 1 d D . .
H4W H 0.140(5) 0.877(2) 0.473(3) 0.096(14) Uiso 1 1 d D . .
H5W H -0.268(6) 0.860(2) 0.258(3) 0.091(13) Uiso 1 1 d . . .
H6W H -0.365(5) 0.880(2) 0.324(4) 0.084(15) Uiso 1 1 d . . .
C1 C 0.0377(2) 0.73812(9) 0.14620(13) 0.0190(3) Uani 1 1 d . . .
C2 C -0.0193(2) 0.81206(9) 0.11834(14) 0.0214(3) Uani 1 1 d . . .
H2 H -0.1029 0.8089 0.0580 0.026 Uiso 1 1 calc R . .
C3 C 0.1129(2) 0.85798(9) 0.08361(14) 0.0207(3) Uani 1 1 d . . .
H3 H 0.2016 0.8592 0.1406 0.025 Uiso 1 1 calc R . .
C4 C 0.1673(2) 0.82859(9) -0.01914(15) 0.0257(4) Uani 1 1 d . . .
H4A H 0.2101 0.7818 -0.0042 0.031 Uiso 1 1 calc R . .
H4B H 0.0762 0.8237 -0.0725 0.031 Uiso 1 1 calc R . .
C5 C 0.2906(2) 0.87307(10) -0.06684(17) 0.0303(4) Uani 1 1 d . . .
H5 H 0.2496 0.9212 -0.0774 0.036 Uiso 1 1 calc R . .
C6 C 0.3161(3) 0.84317(14) -0.17632(19) 0.0440(5) Uani 1 1 d . . .
H6A H 0.3533 0.7955 -0.1681 0.066 Uiso 1 1 calc R . .
H6B H 0.3923 0.8714 -0.2064 0.066 Uiso 1 1 calc R . .
H6C H 0.2187 0.8439 -0.2229 0.066 Uiso 1 1 calc R . .
C7 C 0.4452(3) 0.87672(14) 0.0070(2) 0.0438(5) Uani 1 1 d . . .
H7A H 0.4293 0.9011 0.0714 0.066 Uiso 1 1 calc R . .
H7B H 0.5216 0.9016 -0.0280 0.066 Uiso 1 1 calc R . .
H7C H 0.4822 0.8298 0.0242 0.066 Uiso 1 1 calc R . .
C8 C 0.0480(2) 0.93247(9) 0.06304(14) 0.0209(3) Uani 1 1 d . . .
C9 C 0.0603(2) 1.05531(9) 0.13014(14) 0.0227(3) Uani 1 1 d . . .
H9 H 0.0169 1.0659 0.0563 0.027 Uiso 1 1 calc R . .
C10 C -0.0662(3) 1.07434(10) 0.20393(15) 0.0297(4) Uani 1 1 d . . .
C11 C -0.1116(3) 1.15250(11) 0.1900(2) 0.0401(5) Uani 1 1 d . . .
H11A H -0.2019 1.1619 0.2254 0.060 Uiso 1 1 calc R . .
H11B H -0.1357 1.1630 0.1153 0.060 Uiso 1 1 calc R . .
H11C H -0.0256 1.1814 0.2204 0.060 Uiso 1 1 calc R . .
C12 C -0.0062(4) 1.05990(16) 0.32158(19) 0.0508(6) Uani 1 1 d . . .
H12A H 0.0799 1.0909 0.3444 0.076 Uiso 1 1 calc R . .
H12B H 0.0282 1.0118 0.3296 0.076 Uiso 1 1 calc R . .
H12C H -0.0894 1.0680 0.3643 0.076 Uiso 1 1 calc R . .
C13 C -0.2131(3) 1.02995(13) 0.1696(2) 0.0420(5) Uani 1 1 d . . .
H13A H -0.2923 1.0411 0.2142 0.063 Uiso 1 1 calc R . .
H13B H -0.1871 0.9808 0.1766 0.063 Uiso 1 1 calc R . .
H13C H -0.2519 1.0402 0.0966 0.063 Uiso 1 1 calc R . .
C14 C 0.2116(2) 1.09801(10) 0.15686(15) 0.0256(4) Uani 1 1 d . . .
C15 C 0.3517(3) 1.20656(11) 0.12668(18) 0.0363(5) Uani 1 1 d . . .
H15A H 0.3554 1.2259 0.1972 0.054 Uiso 1 1 calc R . .
H15B H 0.3411 1.2442 0.0753 0.054 Uiso 1 1 calc R . .
H15C H 0.4467 1.1810 0.1210 0.054 Uiso 1 1 calc R . .
C16 C -0.1036(2) 0.65789(11) 0.36916(15) 0.0274(4) Uani 1 1 d . . .
H16 H -0.0809 0.7058 0.3681 0.033 Uiso 1 1 calc R . .
C17 C -0.2247(2) 0.63494(15) 0.42343(15) 0.0340(4) Uani 1 1 d . . .
H17 H -0.2838 0.6670 0.4573 0.041 Uiso 1 1 calc R . .
C18 C -0.2559(2) 0.56339(13) 0.42626(17) 0.0353(5) Uani 1 1 d . . .
H18 H -0.3347 0.5468 0.4639 0.042 Uiso 1 1 calc R . .
C19 C -0.1691(2) 0.51633(11) 0.37262(15) 0.0284(4) Uani 1 1 d . . .
H19 H -0.1897 0.4682 0.3732 0.034 Uiso 1 1 calc R . .
C20 C -0.0521(2) 0.54262(10) 0.31873(14) 0.0223(3) Uani 1 1 d . . .
C21 C 0.0512(2) 0.49869(9) 0.25741(15) 0.0212(3) Uani 1 1 d . . .
H21A H 0.0090 0.4971 0.1825 0.025 Uiso 1 1 calc R . .
H21B H 0.0581 0.4508 0.2848 0.025 Uiso 1 1 calc R . .
C22 C 0.2998(2) 0.70538(10) 0.45257(16) 0.0271(4) Uani 1 1 d . . .
H22 H 0.2645 0.7472 0.4193 0.033 Uiso 1 1 calc R . .
C23 C 0.3734(2) 0.70712(11) 0.55671(16) 0.0314(4) Uani 1 1 d . . .
H23 H 0.3882 0.7497 0.5931 0.038 Uiso 1 1 calc R . .
C24 C 0.4243(2) 0.64474(12) 0.60550(15) 0.0315(4) Uani 1 1 d . . .
H24 H 0.4749 0.6450 0.6751 0.038 Uiso 1 1 calc R . .
C25 C 0.4000(2) 0.58189(11) 0.55044(15) 0.0265(4) Uani 1 1 d . . .
H25 H 0.4323 0.5394 0.5828 0.032 Uiso 1 1 calc R . .
C26 C 0.3265(2) 0.58313(10) 0.44611(14) 0.0204(3) Uani 1 1 d . . .
C27 C 0.2973(2) 0.51760(9) 0.37963(14) 0.0250(4) Uani 1 1 d . . .
H27A H 0.2370 0.4845 0.4165 0.030 Uiso 1 1 calc R . .
H27B H 0.3970 0.4956 0.3713 0.030 Uiso 1 1 calc R . .
C28 C 0.4594(2) 0.69287(10) 0.19134(15) 0.0263(4) Uani 1 1 d . . .
H28 H 0.4240 0.7371 0.2094 0.032 Uiso 1 1 calc R . .
C29 C 0.6057(2) 0.68630(12) 0.15681(16) 0.0313(4) Uani 1 1 d . . .
H29 H 0.6682 0.7260 0.1520 0.038 Uiso 1 1 calc R . .
C30 C 0.6583(2) 0.62074(11) 0.12966(15) 0.0313(5) Uani 1 1 d . . .
H30 H 0.7561 0.6157 0.1064 0.038 Uiso 1 1 calc R . .
C31 C 0.5631(2) 0.56255(11) 0.13757(16) 0.0283(4) Uani 1 1 d . . .
H31 H 0.5964 0.5179 0.1198 0.034 Uiso 1 1 calc R . .
C32 C 0.4184(2) 0.57152(10) 0.17214(14) 0.0223(4) Uani 1 1 d . . .
C33 C 0.3033(2) 0.51288(9) 0.18329(14) 0.0215(3) Uani 1 1 d . . .
H33A H 0.2343 0.5067 0.1170 0.026 Uiso 1 1 calc R . .
H33B H 0.3587 0.4689 0.2004 0.026 Uiso 1 1 calc R . .
N1 N -0.00277(17) 0.68708(7) 0.08172(11) 0.0194(3) Uani 1 1 d . . .
N2 N 0.10352(19) 0.98090(8) 0.13622(13) 0.0236(3) Uani 1 1 d . . .
N3 N 0.2177(2) 1.15897(8) 0.10610(13) 0.0265(3) Uani 1 1 d . . .
N4 N -0.01866(17) 0.61301(8) 0.31834(12) 0.0201(3) Uani 1 1 d . . .
N5 N 0.27858(16) 0.64416(8) 0.39878(11) 0.0198(3) Uani 1 1 d . . .
N6 N 0.36791(15) 0.63576(10) 0.19898(10) 0.0207(2) Uani 1 1 d . . .
N7 N 0.21029(18) 0.53287(8) 0.27119(12) 0.0186(3) Uani 1 1 d . . .
O1 O 0.06221(14) 0.62182(6) 0.11902(9) 0.0192(2) Uani 1 1 d . . .
O2 O 0.12988(16) 0.73008(6) 0.23831(10) 0.0217(2) Uani 1 1 d . . .
O3 O -0.08448(19) 0.84272(8) 0.20597(13) 0.0299(3) Uani 1 1 d . . .
O4 O -0.04833(16) 0.94530(7) -0.01462(10) 0.0278(3) Uani 1 1 d . . .
O5 O 0.32226(19) 1.07665(8) 0.22224(13) 0.0384(4) Uani 1 1 d . . .
Co1 Co 0.17014(2) 0.633573(12) 0.255949(15) 0.01677(6) Uani 1 1 d . . .
O6 O 0.6789(4) 0.80389(16) 0.4926(2) 0.0948(9) Uani 1 1 d . . .
O7 O 0.6625(4) 0.85023(12) 0.6623(3) 0.0958(10) Uani 1 1 d . . .
O8 O 0.7958(5) 0.74692(13) 0.6392(2) 0.0971(10) Uani 1 1 d . . .
O9 O 0.8948(4) 0.85713(18) 0.5869(3) 0.1077(12) Uani 1 1 d . . .
Cl1 Cl 0.76201(9) 0.81478(3) 0.59755(6) 0.05227(16) Uani 1 1 d . . .

loop_
_atom_site_aniso_label
_atom_site_aniso_U_11
_atom_site_aniso_U_22
_atom_site_aniso_U_33
_atom_site_aniso_U_23
_atom_site_aniso_U_13
_atom_site_aniso_U_12
O1W 0.0472(11) 0.0614(14) 0.0601(13) 0.0118(11) 0.0027(10) 0.0015(9)
O2W 0.0600(12) 0.0402(10) 0.0615(13) 0.0081(9) -0.0119(11) 0.0008(9)
O3W 0.0673(15) 0.0733(16) 0.0533(14) -0.0229(12) -0.0057(13) 0.0076(12)
O4W 0.0692(14) 0.0687(14) 0.0709(14) -0.0020(11) 0.0176(11) 0.0107(11)
C1 0.0201(8) 0.0184(8) 0.0179(8) 0.0040(6) 0.0004(6) 0.0001(6)
C2 0.0240(8) 0.0180(8) 0.0218(8) 0.0018(6) 0.0012(6) 0.0028(6)
C3 0.0222(8) 0.0154(7) 0.0238(8) 0.0013(6) -0.0005(6) 0.0006(6)
C4 0.0334(9) 0.0165(8) 0.0283(9) -0.0005(7) 0.0074(7) -0.0017(7)
C5 0.0320(10) 0.0236(9) 0.0371(11) 0.0066(8) 0.0117(8) 0.0017(7)
C6 0.0472(13) 0.0476(14) 0.0409(12) 0.0061(10) 0.0197(11) -0.0005(10)
C7 0.0332(11) 0.0478(14) 0.0512(14) 0.0044(11) 0.0086(10) -0.0040(9)
C8 0.0239(8) 0.0168(8) 0.0218(8) 0.0034(6) 0.0027(6) 0.0003(6)
C9 0.0297(9) 0.0151(8) 0.0220(8) 0.0004(6) -0.0015(7) 0.0002(6)
C10 0.0406(11) 0.0229(9) 0.0267(9) -0.0004(7) 0.0076(8) 0.0040(8)
C11 0.0510(13) 0.0235(10) 0.0491(13) 0.0001(8) 0.0190(10) 0.0076(8)
C12 0.0685(17) 0.0580(16) 0.0268(11) 0.0025(10) 0.0103(11) 0.0098(13)
C13 0.0392(12) 0.0342(11) 0.0559(14) -0.0060(10) 0.0186(10) -0.0032(9)
C14 0.0331(10) 0.0184(9) 0.0230(8) -0.0030(7) -0.0060(7) 0.0000(7)
C15 0.0384(11) 0.0298(10) 0.0371(11) 0.0037(8) -0.0091(9) -0.0115(8)
C16 0.0300(10) 0.0271(9) 0.0238(9) -0.0041(7) -0.0012(7) 0.0056(7)
C17 0.0286(9) 0.0454(11) 0.0286(8) -0.0085(10) 0.0058(7) 0.0090(10)
C18 0.0271(10) 0.0514(13) 0.0291(10) -0.0014(9) 0.0094(8) -0.0010(9)
C19 0.0261(9) 0.0329(10) 0.0263(9) 0.0018(8) 0.0037(7) -0.0032(7)
C20 0.0208(8) 0.0237(8) 0.0217(8) 0.0008(6) 0.0006(6) 0.0008(6)
C21 0.0217(8) 0.0165(8) 0.0254(8) 0.0007(6) 0.0025(6) -0.0030(6)
C22 0.0318(10) 0.0214(9) 0.0263(9) -0.0018(7) -0.0030(8) -0.0001(7)
C23 0.0349(10) 0.0320(10) 0.0256(9) -0.0069(8) -0.0028(8) -0.0002(8)
C24 0.0310(9) 0.0405(13) 0.0210(8) -0.0030(8) -0.0050(7) 0.0030(8)
C25 0.0258(9) 0.0320(10) 0.0213(8) 0.0053(7) 0.0011(7) 0.0072(7)
C26 0.0174(8) 0.0230(8) 0.0205(8) 0.0011(7) 0.0014(6) 0.0012(6)
C27 0.0289(9) 0.0204(9) 0.0238(9) 0.0031(7) -0.0044(7) 0.0031(7)
C28 0.0300(10) 0.0223(9) 0.0249(9) 0.0035(7) -0.0038(7) -0.0048(7)
C29 0.0244(9) 0.0367(11) 0.0315(10) 0.0084(8) -0.0017(8) -0.0113(8)
C30 0.0216(8) 0.0436(14) 0.0288(9) 0.0056(8) 0.0038(7) -0.0018(8)
C31 0.0236(9) 0.0323(10) 0.0291(9) -0.0013(8) 0.0030(7) 0.0009(7)
C32 0.0219(8) 0.0240(9) 0.0203(8) -0.0012(7) 0.0004(7) 0.0000(7)
C33 0.0220(8) 0.0183(8) 0.0248(8) -0.0027(6) 0.0047(7) 0.0008(6)
N1 0.0208(7) 0.0164(7) 0.0203(7) 0.0039(5) 0.0000(5) 0.0000(5)
N2 0.0292(8) 0.0163(7) 0.0234(7) 0.0015(6) -0.0047(6) 0.0022(6)
N3 0.0294(8) 0.0222(7) 0.0251(8) 0.0020(6) -0.0073(6) -0.0045(6)
N4 0.0206(7) 0.0213(7) 0.0178(6) 0.0009(5) -0.0002(5) 0.0019(5)
N5 0.0220(6) 0.0166(8) 0.0199(6) 0.0013(5) -0.0005(5) 0.0007(5)
N6 0.0198(6) 0.0222(6) 0.0194(6) 0.0017(7) -0.0008(5) -0.0015(7)
N7 0.0188(6) 0.0148(7) 0.0216(7) 0.0009(5) 0.0004(5) 0.0007(6)
O1 0.0231(6) 0.0163(7) 0.0171(5) 0.0000(4) -0.0019(4) 0.0010(4)
O2 0.0286(6) 0.0159(6) 0.0188(6) 0.0003(5) -0.0040(5) 0.0006(5)
O3 0.0381(8) 0.0258(7) 0.0265(8) 0.0018(6) 0.0074(7) 0.0087(6)
O4 0.0358(7) 0.0203(6) 0.0247(6) 0.0014(5) -0.0060(5) 0.0028(5)
O5 0.0451(9) 0.0228(7) 0.0401(8) 0.0034(6) -0.0218(7) -0.0020(6)
Co1 0.01936(10) 0.01349(10) 0.01656(10) 0.00061(8) -0.00125(7) 0.00015(8)
O6 0.125(2) 0.0898(19) 0.0617(15) 0.0300(14) -0.0209(15) -0.0306(18)
O7 0.134(2) 0.0398(12) 0.129(2) 0.0002(13) 0.077(2) 0.0042(14)
O8 0.167(3) 0.0538(14) 0.0644(14) -0.0005(11) -0.0100(16) 0.0435(16)
O9 0.0869(19) 0.102(2) 0.143(3) -0.081(2) 0.0448(19) -0.0299(16)
Cl1 0.0688(4) 0.0300(3) 0.0556(4) -0.0045(2) -0.0014(3) 0.0022(3)

loop_
_atom_type_symbol
_atom_type_description
_atom_type_scat_dispersion_real
_atom_type_scat_dispersion_imag
_atom_type_scat_source
C C 0.0033 0.0016 'International Tables Vol C Tables 4.2.6.8 and 6.1.1.4'
H H 0.0000 0.0000 'International Tables Vol C Tables 4.2.6.8 and 6.1.1.4'
N N 0.0061 0.0033 'International Tables Vol C Tables 4.2.6.8 and 6.1.1.4'
O O 0.0106 0.0060 'International Tables Vol C Tables 4.2.6.8 and 6.1.1.4'
Cl Cl 0.1484 0.1585 'International Tables Vol C Tables 4.2.6.8 and 6.1.1.4'
Co Co 0.3494 0.9721 'International Tables Vol C Tables 4.2.6.8 and 6.1.1.4'

loop_
_geom_angle_atom_site_label_1
_geom_angle_atom_site_label_2
_geom_angle_atom_site_label_3
_geom_angle
_geom_angle_site_symmetry_1
_geom_angle_site_symmetry_3
_geom_angle_publ_flag
N1 C1 O2 123.49(15) . . ?
N1 C1 C2 119.82(15) . . ?
O2 C1 C2 116.69(14) . . ?
O3 C2 C1 110.16(14) . . ?
O3 C2 C3 111.56(14) . . ?
C1 C2 C3 111.20(14) . . ?
C8 C3 C4 109.53(14) . . ?
C8 C3 C2 107.72(14) . . ?
C4 C3 C2 110.49(14) . . ?
C5 C4 C3 115.51(15) . . ?
C7 C5 C4 112.06(18) . . ?
C7 C5 C6 110.78(19) . . ?
C4 C5 C6 109.57(17) . . ?
O4 C8 N2 123.98(16) . . ?
O4 C8 C3 120.97(16) . . ?
N2 C8 C3 115.05(15) . . ?
N2 C9 C14 107.20(15) . . ?
N2 C9 C10 112.60(15) . . ?
C14 C9 C10 112.44(15) . . ?
C13 C10 C12 109.8(2) . . ?
C13 C10 C11 107.98(19) . . ?
C12 C10 C11 109.42(19) . . ?
C13 C10 C9 108.34(16) . . ?
C12 C10 C9 111.33(18) . . ?
C11 C10 C9 109.89(16) . . ?
O5 C14 N3 122.07(18) . . ?
O5 C14 C9 121.95(17) . . ?
N3 C14 C9 115.97(16) . . ?
N4 C16 C17 121.81(19) . . ?
C18 C17 C16 118.72(19) . . ?
C17 C18 C19 119.84(19) . . ?
C20 C19 C18 118.58(19) . . ?
N4 C20 C19 121.53(17) . . ?
N4 C20 C21 113.67(15) . . ?
C19 C20 C21 124.79(17) . . ?
C20 C21 N7 106.83(14) . . ?
N5 C22 C23 121.09(18) . . ?
C24 C23 C22 118.99(18) . . ?
C23 C24 C25 119.66(17) . . ?
C24 C25 C26 119.03(18) . . ?
N5 C26 C25 120.96(17) . . ?
N5 C26 C27 116.31(15) . . ?
C25 C26 C27 122.73(17) . . ?
C26 C27 N7 112.26(14) . . ?
N6 C28 C29 120.64(19) . . ?
C30 C29 C28 119.80(18) . . ?
C29 C30 C31 119.00(17) . . ?
C32 C31 C30 119.26(19) . . ?
N6 C32 C31 121.46(17) . . ?
N6 C32 C33 113.97(15) . . ?
C31 C32 C33 124.57(17) . . ?
N7 C33 C32 107.53(14) . . ?
C1 N1 O1 112.59(13) . . ?
C8 N2 C9 123.89(15) . . ?
C14 N3 C15 122.06(17) . . ?
C16 N4 C20 119.49(16) . . ?
C16 N4 Co1 127.26(13) . . ?
C20 N4 Co1 112.77(12) . . ?
C26 N5 C22 120.26(15) . . ?
C26 N5 Co1 114.23(12) . . ?
C22 N5 Co1 125.41(13) . . ?
C28 N6 C32 119.83(15) . . ?
C28 N6 Co1 126.37(14) . . ?
C32 N6 Co1 113.64(13) . . ?
C33 N7 C21 111.61(14) . . ?
C33 N7 C27 112.13(14) . . ?
C21 N7 C27 111.25(13) . . ?
C33 N7 Co1 106.24(10) . . ?
C21 N7 Co1 105.33(10) . . ?
C27 N7 Co1 109.92(11) . . ?
N1 O1 Co1 109.44(9) . . ?
C1 O2 Co1 107.27(10) . . ?
O1 Co1 O2 86.77(5) . . ?
O1 Co1 N6 90.82(5) . . ?
O2 Co1 N6 95.33(7) . . ?
O1 Co1 N4 90.57(6) . . ?
O2 Co1 N4 95.39(6) . . ?
N6 Co1 N4 169.25(7) . . ?
O1 Co1 N5 178.68(6) . . ?
O2 Co1 N5 94.00(6) . . ?
N6 Co1 N5 90.17(6) . . ?
N4 Co1 N5 88.29(6) . . ?
O1 Co1 N7 92.04(6) . . ?
O2 Co1 N7 178.80(7) . . ?
N6 Co1 N7 84.52(7) . . ?
N4 Co1 N7 84.78(6) . . ?
N5 Co1 N7 87.19(6) . . ?
O8 Cl1 O9 115.1(2) . . ?
O8 Cl1 O7 109.09(18) . . ?
O9 Cl1 O7 109.66(16) . . ?
O8 Cl1 O6 105.57(17) . . ?
O9 Cl1 O6 107.8(2) . . ?
O7 Cl1 O6 109.5(2) . . ?

loop_
_geom_bond_atom_site_label_1
_geom_bond_atom_site_label_2
_geom_bond_distance
_geom_bond_site_symmetry_2
_geom_bond_publ_flag
C1 N1 1.284(2) . ?
C1 O2 1.331(2) . ?
C1 C2 1.511(2) . ?
C2 O3 1.426(2) . ?
C2 C3 1.538(2) . ?
C3 C8 1.528(2) . ?
C3 C4 1.538(3) . ?
C4 C5 1.535(3) . ?
C5 C7 1.525(3) . ?
C5 C6 1.536(3) . ?
C8 O4 1.225(2) . ?
C8 N2 1.346(2) . ?
C9 N2 1.458(2) . ?
C9 C14 1.532(3) . ?
C9 C10 1.560(3) . ?
C10 C13 1.533(3) . ?
C10 C12 1.535(3) . ?
C10 C11 1.536(3) . ?
C14 O5 1.245(2) . ?
C14 N3 1.325(2) . ?
C15 N3 1.459(2) . ?
C16 N4 1.337(2) . ?
C16 C17 1.386(3) . ?
C17 C18 1.383(4) . ?
C18 C19 1.392(3) . ?
C19 C20 1.376(3) . ?
C20 N4 1.365(2) . ?
C20 C21 1.502(2) . ?
C21 N7 1.502(2) . ?
C22 N5 1.345(2) . ?
C22 C23 1.386(3) . ?
C23 C24 1.379(3) . ?
C24 C25 1.382(3) . ?
C25 C26 1.387(3) . ?
C26 N5 1.342(2) . ?
C26 C27 1.502(3) . ?
C27 N7 1.503(2) . ?
C28 N6 1.348(2) . ?
C28 C29 1.387(3) . ?
C29 C30 1.380(3) . ?
C30 C31 1.383(3) . ?
C31 C32 1.379(3) . ?
C32 N6 1.350(3) . ?
C32 C33 1.506(2) . ?
C33 N7 1.497(2) . ?
N1 O1 1.4128(18) . ?
N4 Co1 1.9304(15) . ?
N5 Co1 1.9332(14) . ?
N6 Co1 1.9273(13) . ?
N7 Co1 1.9444(15) . ?
O1 Co1 1.8693(12) . ?
O2 Co1 1.8693(13) . ?
O6 Cl1 1.439(3) . ?
O7 Cl1 1.424(3) . ?
O8 Cl1 1.406(2) . ?
O9 Cl1 1.415(3) . ?

loop_
_geom_torsion_atom_site_label_1
_geom_torsion_atom_site_label_2
_geom_torsion_atom_site_label_3
_geom_torsion_atom_site_label_4
_geom_torsion
_geom_torsion_site_symmetry_1
_geom_torsion_site_symmetry_2
_geom_torsion_site_symmetry_3
_geom_torsion_site_symmetry_4
_geom_torsion_publ_flag
N1 C1 C2 O3 130.31(17) . . . . ?
O2 C1 C2 O3 -50.1(2) . . . . ?
N1 C1 C2 C3 -105.47(18) . . . . ?
O2 C1 C2 C3 74.16(19) . . . . ?
O3 C2 C3 C8 -53.49(18) . . . . ?
C1 C2 C3 C8 -176.91(14) . . . . ?
O3 C2 C3 C4 -173.10(15) . . . . ?
C1 C2 C3 C4 63.47(18) . . . . ?
C8 C3 C4 C5 57.0(2) . . . . ?
C2 C3 C4 C5 175.52(15) . . . . ?
C3 C4 C5 C7 64.5(2) . . . . ?
C3 C4 C5 C6 -172.09(17) . . . . ?
C4 C3 C8 O4 49.1(2) . . . . ?
C2 C3 C8 O4 -71.1(2) . . . . ?
C4 C3 C8 N2 -131.48(17) . . . . ?
C2 C3 C8 N2 108.30(17) . . . . ?
N2 C9 C10 C13 -59.7(2) . . . . ?
C14 C9 C10 C13 179.04(17) . . . . ?
N2 C9 C10 C12 61.1(2) . . . . ?
C14 C9 C10 C12 -60.1(2) . . . . ?
N2 C9 C10 C11 -177.49(17) . . . . ?
C14 C9 C10 C11 61.3(2) . . . . ?
N2 C9 C14 O5 -33.7(2) . . . . ?
C10 C9 C14 O5 90.5(2) . . . . ?
N2 C9 C14 N3 146.20(16) . . . . ?
C10 C9 C14 N3 -89.5(2) . . . . ?
N4 C16 C17 C18 1.1(3) . . . . ?
C16 C17 C18 C19 -1.8(3) . . . . ?
C17 C18 C19 C20 0.7(3) . . . . ?
C18 C19 C20 N4 1.0(3) . . . . ?
C18 C19 C20 C21 179.98(18) . . . . ?
N4 C20 C21 N7 34.05(19) . . . . ?
C19 C20 C21 N7 -144.99(18) . . . . ?
N5 C22 C23 C24 -0.4(3) . . . . ?
C22 C23 C24 C25 -0.6(3) . . . . ?
C23 C24 C25 C26 1.0(3) . . . . ?
C24 C25 C26 N5 -0.4(3) . . . . ?
C24 C25 C26 C27 179.06(18) . . . . ?
N5 C26 C27 N7 -2.9(2) . . . . ?
C25 C26 C27 N7 177.70(16) . . . . ?
N6 C28 C29 C30 0.2(3) . . . . ?
C28 C29 C30 C31 0.0(3) . . . . ?
C29 C30 C31 C32 0.1(3) . . . . ?
C30 C31 C32 N6 -0.4(3) . . . . ?
C30 C31 C32 C33 179.40(17) . . . . ?
N6 C32 C33 N7 -29.8(2) . . . . ?
C31 C32 C33 N7 150.38(18) . . . . ?
O2 C1 N1 O1 -0.4(2) . . . . ?
C2 C1 N1 O1 179.17(14) . . . . ?
O4 C8 N2 C9 -2.3(3) . . . . ?
C3 C8 N2 C9 178.25(16) . . . . ?
C14 C9 N2 C8 -135.25(18) . . . . ?
C10 C9 N2 C8 100.6(2) . . . . ?
O5 C14 N3 C15 -2.6(3) . . . . ?
C9 C14 N3 C15 177.46(19) . . . . ?
C17 C16 N4 C20 0.6(3) . . . . ?
C17 C16 N4 Co1 -170.89(14) . . . . ?
C19 C20 N4 C16 -1.7(3) . . . . ?
C21 C20 N4 C16 179.24(15) . . . . ?
C19 C20 N4 Co1 170.97(14) . . . . ?
C21 C20 N4 Co1 -8.11(19) . . . . ?
C25 C26 N5 C22 -0.7(3) . . . . ?
C27 C26 N5 C22 179.87(17) . . . . ?
C25 C26 N5 Co1 -177.16(13) . . . . ?
C27 C26 N5 Co1 3.38(19) . . . . ?
C23 C22 N5 C26 1.1(3) . . . . ?
C23 C22 N5 Co1 177.13(15) . . . . ?
C29 C28 N6 C32 -0.4(3) . . . . ?
C29 C28 N6 Co1 174.61(13) . . . . ?
C31 C32 N6 C28 0.5(3) . . . . ?
C33 C32 N6 C28 -179.26(15) . . . . ?
C31 C32 N6 Co1 -175.12(14) . . . . ?
C33 C32 N6 Co1 5.09(18) . . . . ?
C32 C33 N7 C21 153.70(14) . . . . ?
C32 C33 N7 C27 -80.71(17) . . . . ?
C32 C33 N7 Co1 39.39(16) . . . . ?
C20 C21 N7 C33 -157.55(14) . . . . ?
C20 C21 N7 C27 76.37(17) . . . . ?
C20 C21 N7 Co1 -42.68(15) . . . . ?
C26 C27 N7 C33 118.89(16) . . . . ?
C26 C27 N7 C21 -115.32(16) . . . . ?
C26 C27 N7 Co1 0.95(18) . . . . ?
C1 N1 O1 Co1 4.94(16) . . . . ?
N1 C1 O2 Co1 -4.3(2) . . . . ?
C2 C1 O2 Co1 176.13(12) . . . . ?
N1 O1 Co1 O2 -5.81(10) . . . . ?
N1 O1 Co1 N6 -101.10(10) . . . . ?
N1 O1 Co1 N4 89.56(10) . . . . ?
N1 O1 Co1 N5 120(3) . . . . ?
N1 O1 Co1 N7 174.36(10) . . . . ?
C1 O2 Co1 O1 5.42(11) . . . . ?
C1 O2 Co1 N6 95.94(11) . . . . ?
C1 O2 Co1 N4 -84.85(11) . . . . ?
C1 O2 Co1 N5 -173.51(11) . . . . ?
C1 O2 Co1 N7 13(3) . . . . ?
C28 N6 Co1 O1 107.80(14) . . . . ?
C32 N6 Co1 O1 -76.87(12) . . . . ?
C28 N6 Co1 O2 20.97(14) . . . . ?
C32 N6 Co1 O2 -163.71(12) . . . . ?
C28 N6 Co1 N4 -154.8(3) . . . . ?
C32 N6 Co1 N4 20.5(4) . . . . ?
C28 N6 Co1 N5 -73.06(14) . . . . ?
C32 N6 Co1 N5 102.26(12) . . . . ?
C28 N6 Co1 N7 -160.22(14) . . . . ?
C32 N6 Co1 N7 15.10(12) . . . . ?
C16 N4 Co1 O1 -110.38(15) . . . . ?
C20 N4 Co1 O1 77.66(12) . . . . ?
C16 N4 Co1 O2 -23.57(16) . . . . ?
C20 N4 Co1 O2 164.47(12) . . . . ?
C16 N4 Co1 N6 152.2(3) . . . . ?
C20 N4 Co1 N6 -19.8(4) . . . . ?
C16 N4 Co1 N5 70.28(15) . . . . ?
C20 N4 Co1 N5 -101.67(13) . . . . ?
C16 N4 Co1 N7 157.62(16) . . . . ?
C20 N4 Co1 N7 -14.34(12) . . . . ?
C26 N5 Co1 O1 52(3) . . . . ?
C22 N5 Co1 O1 -124(3) . . . . ?
C26 N5 Co1 O2 177.88(12) . . . . ?
C22 N5 Co1 O2 1.60(16) . . . . ?
C26 N5 Co1 N6 -86.76(13) . . . . ?
C22 N5 Co1 N6 96.96(16) . . . . ?
C26 N5 Co1 N4 82.59(12) . . . . ?
C22 N5 Co1 N4 -93.68(16) . . . . ?
C26 N5 Co1 N7 -2.26(12) . . . . ?
C22 N5 Co1 N7 -178.54(16) . . . . ?
C33 N7 Co1 O1 60.14(11) . . . . ?
C21 N7 Co1 O1 -58.39(11) . . . . ?
C27 N7 Co1 O1 -178.33(11) . . . . ?
C33 N7 Co1 O2 52(3) . . . . ?
C21 N7 Co1 O2 -66(3) . . . . ?
C27 N7 Co1 O2 174(3) . . . . ?
C33 N7 Co1 N6 -30.48(11) . . . . ?
C21 N7 Co1 N6 -149.02(11) . . . . ?
C27 N7 Co1 N6 91.04(11) . . . . ?
C33 N7 Co1 N4 150.53(11) . . . . ?
C21 N7 Co1 N4 31.99(11) . . . . ?
C27 N7 Co1 N4 -87.95(12) . . . . ?
C33 N7 Co1 N5 -120.93(12) . . . . ?
C21 N7 Co1 N5 120.54(11) . . . . ?
C27 N7 Co1 N5 0.60(11) . . . . ?
